data_7157719
loop_
_publ_author_name
'Luo, Yan'
'Chen, Chun-Hua'
'Zhu, Fan'
'Mo, Dong-Liang'

_publ_section_title
;
 Synthesis of \a-aminooxy amides through [3 + 3] cycloaddition and
 Sc(OTf)<sub>3</sub>-catalyzed double C-N bond cleavage in a one-pot
 reaction.
;
_journal_issue 40
_journal_name_full 'Organic &amp; biomolecular chemistry'
_journal_page_first 8209
_journal_page_last 8218
_journal_paper_doi 10.1039/d0ob01788d
_journal_volume 18
_journal_year 2020
_chemical_formula_moiety '0.57(C18 H18 N2 O3)'
_chemical_formula_sum 'C11 H10 N O'
_chemical_formula_weight 172.20
_space_group_crystal_system orthorhombic
_space_group_IT_number 61
_space_group_name_Hall '-P 2ac 2ab'
_space_group_name_H-M_alt 'P b c a'
_atom_sites_solution_hydrogens geom
_atom_sites_solution_primary direct
_audit_creation_date 2019-07-03
_audit_creation_method
;
Olex2 1.2
(compiled 2018.05.29 svn.r3508 for OlexSys, GUI svn.r5506)
;
_audit_update_record
;
2019-07-04 deposited with the CCDC.	2020-09-25 downloaded from the CCDC.
;
_cell_angle_alpha 90
_cell_angle_beta 90
_cell_angle_gamma 90
_cell_formula_units_Z 14
_cell_length_a 15.014(2)
_cell_length_b 10.0228(11)
_cell_length_c 21.573(5)
_cell_measurement_reflns_used 1041
_cell_measurement_temperature 293(2)
_cell_measurement_theta_max 21.1890
_cell_measurement_theta_min 3.8650
_cell_volume 3246.4(9)
_computing_cell_refinement 'CrysAlisPro 1.171.38.43 (Rigaku OD, 2015)'
_computing_data_collection 'CrysAlisPro 1.171.38.43 (Rigaku OD, 2015)'
_computing_data_reduction 'CrysAlisPro 1.171.38.43 (Rigaku OD, 2015)'
_computing_molecular_graphics 'Olex2 (Dolomanov et al., 2009)'
_computing_publication_material 'Olex2 (Dolomanov et al., 2009)'
_computing_structure_refinement 'ShelXL (Sheldrick, 2015)'
_computing_structure_solution 'ShelXS (Sheldrick, 2008)'
_diffrn_ambient_temperature 293(2)
_diffrn_detector 'CCD plate'
_diffrn_detector_area_resol_mean 15.9784
_diffrn_detector_type Eos
_diffrn_measured_fraction_theta_full 0.998
_diffrn_measured_fraction_theta_max 0.884
_diffrn_measurement_details
;
List of Runs (angles in degrees, time in seconds):

  # Type    Start    End  Width  t~exp~   \w     \q     \k     \f   Frames
#--------------------------------------------------------------------------
  1  \w    -12.00  57.00   1.00   10.00    --   17.61  77.00 150.00   69
  2  \w    -86.00  23.00   1.00   10.00    --  -19.80 -19.00   0.00  109
;
_diffrn_measurement_device 'four-circle diffractometer'
_diffrn_measurement_device_type 'SuperNova, Single source at offset, Eos'
_diffrn_measurement_method '\w scans'
_diffrn_orient_matrix_type 'CrysAlisPro convention (1999,Acta A55,543-557)'
_diffrn_orient_matrix_UB_11 0.0192021000
_diffrn_orient_matrix_UB_12 0.0030643000
_diffrn_orient_matrix_UB_13 -0.0300338000
_diffrn_orient_matrix_UB_21 -0.0419370000
_diffrn_orient_matrix_UB_22 0.0181526000
_diffrn_orient_matrix_UB_23 -0.0125614000
_diffrn_orient_matrix_UB_31 0.0103373000
_diffrn_orient_matrix_UB_32 0.0682769000
_diffrn_orient_matrix_UB_33 0.0046471000
_diffrn_radiation_monochromator mirror
_diffrn_radiation_probe x-ray
_diffrn_radiation_type MoK\a
_diffrn_radiation_wavelength 0.71073
_diffrn_reflns_av_R_equivalents 0.0588
_diffrn_reflns_av_unetI/netI 0.0935
_diffrn_reflns_Laue_measured_fraction_full 0.998
_diffrn_reflns_Laue_measured_fraction_max 0.884
_diffrn_reflns_limit_h_max 20
_diffrn_reflns_limit_h_min -11
_diffrn_reflns_limit_k_max 7
_diffrn_reflns_limit_k_min -13
_diffrn_reflns_limit_l_max 28
_diffrn_reflns_limit_l_min -21
_diffrn_reflns_number 11068
_diffrn_reflns_point_group_measured_fraction_full 0.998
_diffrn_reflns_point_group_measured_fraction_max 0.884
_diffrn_reflns_theta_full 25.242
_diffrn_reflns_theta_max 28.946
_diffrn_reflns_theta_min 3.306
_diffrn_source 'micro-focus sealed X-ray tube'
_diffrn_source_type 'SuperNova (Mo) X-ray Source'
_exptl_absorpt_coefficient_mu 0.080
_exptl_absorpt_correction_T_max 1.00000
_exptl_absorpt_correction_T_min 0.43184
_exptl_absorpt_correction_type multi-scan
_exptl_absorpt_process_details
;
CrysAlisPro 1.171.38.43 (Rigaku Oxford Diffraction, 2015)
Empirical absorption correction using spherical harmonics,
 implemented in SCALE3 ABSPACK scaling algorithm.
;
_exptl_crystal_colour white
_exptl_crystal_density_diffrn 1.233
_exptl_crystal_description block
_exptl_crystal_F_000 1274
_refine_diff_density_max 0.384
_refine_diff_density_min -0.239
_refine_diff_density_rms 0.048
_refine_ls_extinction_method none
_refine_ls_goodness_of_fit_ref 1.018
_refine_ls_hydrogen_treatment constr
_refine_ls_matrix_type full
_refine_ls_number_parameters 211
_refine_ls_number_reflns 3794
_refine_ls_number_restraints 0
_refine_ls_restrained_S_all 1.018
_refine_ls_R_factor_all 0.2084
_refine_ls_R_factor_gt 0.0871
_refine_ls_shift/su_max 0.000
_refine_ls_shift/su_mean 0.000
_refine_ls_structure_factor_coef Fsqd
_refine_ls_weighting_details 'w=1/[\s^2^(Fo^2^)+(0.1206P)^2^] where P=(Fo^2^+2Fc^2^)/3'
_refine_ls_weighting_scheme calc
_refine_ls_wR_factor_gt 0.2286
_refine_ls_wR_factor_ref 0.3103
_reflns_Friedel_coverage 0.000
_reflns_number_gt 1287
_reflns_number_total 3794
_reflns_threshold_expression 'I > 2\s(I)'
_cod_data_source_file d0ob01788d2.cif
_cod_data_source_block 20181222_mdl_zhp_ch9_67
_cod_depositor_comments 'Adding full bibliography for 7157719--7157720.cif.'
_cod_original_cell_volume 3246.5(9)
_cod_database_code 7157719
_shelx_shelxl_version_number 2014/7
_shelx_space_group_comment
;
The symmetry employed for this shelxl refinement is uniquely defined
by the following loop, which should always be used as a source of
symmetry information in preference to the above space-group names.
They are only intended as comments.
;
_reflns_odcompleteness_completeness 99.60
_reflns_odcompleteness_iscentric 1
_reflns_odcompleteness_theta 26.32
_olex2_refinement_description
;
1. Fixed Uiso
 At 1.2 times of:
  All C(H) groups, All N(H) groups
 At 1.5 times of:
  All C(H,H,H) groups
2.a Aromatic/amide H refined with riding coordinates:
 N2(H2), C12(H12), C6(H6), C3(H3), C10(H10), C9(H9), C4(H4), C5(H5), C11(H11)
2.b Idealised Me refined as rotating group:
 C14(H14A,H14B,H14C), C16(H16A,H16B,H16C), C18(H18A,H18B,H18C)
;
_olex2_submission_special_instructions 'No special instructions were received'
_oxdiff_exptl_absorpt_empirical_details
;
Empirical correction (ABSPACK) includes:
- Absorption correction using spherical harmonics
- Frame scaling
;
_oxdiff_exptl_absorpt_empirical_full_max 1.808
_oxdiff_exptl_absorpt_empirical_full_min 0.408

loop_
_space_group_symop_operation_xyz
'x, y, z'
'-x+1/2, -y, z+1/2'
'x+1/2, -y+1/2, -z'
'-x, y+1/2, -z+1/2'
'-x, -y, -z'
'x-1/2, y, -z-1/2'
'-x-1/2, y-1/2, z'
'x, -y-1/2, z-1/2'

loop_
_atom_site_label
_atom_site_type_symbol
_atom_site_fract_x
_atom_site_fract_y
_atom_site_fract_z
_atom_site_U_iso_or_equiv
_atom_site_adp_type
_atom_site_occupancy
_atom_site_site_symmetry_order
_atom_site_calc_flag
_atom_site_refinement_flags_posn
_atom_site_refinement_flags_adp
_atom_site_refinement_flags_occupancy
_atom_site_disorder_assembly
_atom_site_disorder_group
O2 O 0.24312(19) 0.4715(2) 0.07639(18) 0.0891(12) Uani 1 1 d . . . . .
O1 O 0.4073(2) 0.2254(3) 0.12061(15) 0.0813(10) Uani 1 1 d . . . . .
N2 N 0.2418(2) 0.2490(3) 0.07644(19) 0.0705(11) Uani 1 1 d . . . . .
H2 H 0.2701 0.1756 0.0825 0.085 Uiso 1 1 calc R . . . .
C17 C 0.2800(3) 0.3651(4) 0.0882(2) 0.0621(12) Uani 1 1 d . . . . .
O3 O 0.1554(2) 0.2479(3) 0.0541(2) 0.0835(11) Uani 1 1 d . . . . .
N1 N 0.3708(3) 0.1665(4) 0.17145(19) 0.0765(11) Uani 1 1 d . . . . .
C1 C 0.4038(3) 0.0426(4) 0.1783(2) 0.0768(14) Uani 1 1 d . . . . .
C15 C 0.3735(3) 0.3636(3) 0.1153(2) 0.0643(12) Uani 1 1 d . . . . .
C8 C 0.4214(3) -0.1587(4) 0.2273(2) 0.0727(13) Uani 1 1 d . . . . .
C7 C 0.4806(3) -0.1582(4) 0.1744(2) 0.0743(14) Uani 1 1 d . . . . .
C13 C 0.3742(4) -0.0348(5) 0.2306(3) 0.0780(14) Uani 1 1 d . . . . .
C12 C 0.3153(4) -0.0120(5) 0.2775(3) 0.0918(16) Uani 1 1 d . . . . .
H12 H 0.2849 0.0687 0.2796 0.110 Uiso 1 1 calc R . . . .
C6 C 0.5390(4) -0.2530(5) 0.1529(3) 0.0875(16) Uani 1 1 d . . . . .
H6 H 0.5464 -0.3330 0.1741 0.105 Uiso 1 1 calc R . . . .
C14 C 0.3765(3) 0.4399(4) 0.1755(2) 0.0834(15) Uani 1 1 d . . . . .
H14A H 0.3369 0.3991 0.2048 0.125 Uiso 1 1 calc GR . . . .
H14B H 0.3585 0.5305 0.1683 0.125 Uiso 1 1 calc GR . . . .
H14C H 0.4361 0.4387 0.1916 0.125 Uiso 1 1 calc GR . . . .
C2 C 0.4686(3) -0.0336(5) 0.1436(2) 0.0773(14) Uani 1 1 d . . . . .
C16 C 0.4361(3) 0.4216(4) 0.0684(2) 0.0845(15) Uani 1 1 d . . . . .
H16A H 0.4948 0.4275 0.0859 0.127 Uiso 1 1 calc GR . . . .
H16B H 0.4161 0.5092 0.0568 0.127 Uiso 1 1 calc GR . . . .
H16C H 0.4376 0.3654 0.0323 0.127 Uiso 1 1 calc GR . . . .
C3 C 0.5168(4) -0.0119(5) 0.0918(3) 0.0916(16) Uani 1 1 d . . . . .
H3 H 0.5101 0.0693 0.0715 0.110 Uiso 1 1 calc R . . . .
C10 C 0.3459(5) -0.2256(7) 0.3186(3) 0.107(2) Uani 1 1 d . . . . .
H10 H 0.3357 -0.2897 0.3490 0.129 Uiso 1 1 calc R . . . .
C18 C 0.1583(4) 0.2438(6) -0.0107(3) 0.123(2) Uani 1 1 d . . . . .
H18A H 0.0987 0.2401 -0.0268 0.184 Uiso 1 1 calc GR . . . .
H18B H 0.1906 0.1661 -0.0238 0.184 Uiso 1 1 calc GR . . . .
H18C H 0.1875 0.3224 -0.0260 0.184 Uiso 1 1 calc GR . . . .
C9 C 0.4059(4) -0.2515(5) 0.2720(3) 0.0885(16) Uani 1 1 d . . . . .
H9 H 0.4360 -0.3327 0.2711 0.106 Uiso 1 1 calc R . . . .
C4 C 0.5755(4) -0.1037(6) 0.0673(3) 0.1001(17) Uani 1 1 d . . . . .
H4 H 0.6069 -0.0858 0.0310 0.120 Uiso 1 1 calc R . . . .
C5 C 0.5865(4) -0.2277(6) 0.0996(3) 0.1056(19) Uani 1 1 d . . . . .
H5 H 0.6259 -0.2914 0.0844 0.127 Uiso 1 1 calc R . . . .
C11 C 0.3010(5) -0.1071(8) 0.3211(3) 0.117(2) Uani 1 1 d . . . . .
H11 H 0.2604 -0.0916 0.3529 0.140 Uiso 1 1 calc R . . . .

loop_
_atom_site_aniso_label
_atom_site_aniso_U_11
_atom_site_aniso_U_22
_atom_site_aniso_U_33
_atom_site_aniso_U_23
_atom_site_aniso_U_13
_atom_site_aniso_U_12
O2 0.077(2) 0.0371(15) 0.153(3) 0.0018(16) -0.017(2) 0.0073(14)
O1 0.090(2) 0.0646(19) 0.089(2) 0.0160(16) -0.012(2) -0.0052(16)
N2 0.065(2) 0.0397(17) 0.107(3) -0.0008(17) -0.018(2) 0.0034(15)
C17 0.065(3) 0.041(2) 0.080(3) -0.0014(18) 0.006(2) -0.0005(19)
O3 0.063(2) 0.0577(18) 0.129(3) -0.0031(18) -0.008(2) -0.0025(13)
N1 0.075(3) 0.078(3) 0.076(3) -0.004(2) -0.002(2) -0.002(2)
C1 0.076(3) 0.056(3) 0.097(4) -0.013(3) -0.027(3) 0.003(2)
C15 0.076(3) 0.035(2) 0.082(3) 0.0002(19) -0.006(2) 0.0048(19)
C8 0.080(3) 0.061(3) 0.078(3) 0.001(2) -0.029(3) -0.007(2)
C7 0.084(3) 0.045(2) 0.094(4) 0.004(2) -0.041(3) 0.000(2)
C13 0.086(3) 0.063(3) 0.085(4) 0.009(3) -0.029(3) -0.010(3)
C12 0.082(4) 0.092(4) 0.101(4) -0.021(3) -0.016(3) 0.001(3)
C6 0.103(4) 0.066(3) 0.094(4) 0.007(3) -0.030(3) 0.006(3)
C14 0.110(4) 0.060(3) 0.080(3) -0.013(2) -0.013(3) 0.003(2)
C2 0.079(3) 0.081(3) 0.072(3) 0.008(3) -0.017(3) -0.019(3)
C16 0.076(3) 0.064(3) 0.113(4) 0.007(3) 0.002(3) 0.003(2)
C3 0.093(4) 0.075(3) 0.107(4) -0.008(3) -0.013(4) 0.011(3)
C10 0.127(6) 0.099(5) 0.095(5) 0.014(4) -0.021(4) -0.024(4)
C18 0.118(5) 0.116(5) 0.133(6) 0.028(4) -0.049(5) -0.024(4)
C9 0.108(5) 0.072(3) 0.085(4) 0.011(3) -0.027(4) -0.013(3)
C4 0.096(4) 0.109(4) 0.095(4) 0.002(3) -0.004(3) -0.015(3)
C5 0.110(5) 0.092(4) 0.115(5) -0.021(4) -0.024(4) 0.011(3)
C11 0.124(5) 0.132(6) 0.093(5) 0.019(4) -0.009(4) -0.034(5)

loop_
_atom_type_symbol
_atom_type_description
_atom_type_scat_dispersion_real
_atom_type_scat_dispersion_imag
_atom_type_scat_source
C C 0.0033 0.0016 'International Tables Vol C Tables 4.2.6.8 and 6.1.1.4'
H H 0.0000 0.0000 'International Tables Vol C Tables 4.2.6.8 and 6.1.1.4'
N N 0.0061 0.0033 'International Tables Vol C Tables 4.2.6.8 and 6.1.1.4'
O O 0.0106 0.0060 'International Tables Vol C Tables 4.2.6.8 and 6.1.1.4'

loop_
_geom_angle_atom_site_label_1
_geom_angle_atom_site_label_2
_geom_angle_atom_site_label_3
_geom_angle
_geom_angle_site_symmetry_1
_geom_angle_site_symmetry_3
_geom_angle_publ_flag
N1 O1 C15 109.3(3) . . ?
C17 N2 O3 118.7(3) . . ?
O2 C17 N2 121.9(4) . . ?
O2 C17 C15 120.3(3) . . ?
N2 C17 C15 117.7(3) . . ?
N2 O3 C18 108.6(4) . . ?
C1 N1 O1 109.9(4) . . ?
N1 C1 C13 118.1(5) . . ?
N1 C1 C2 132.7(5) . . ?
C13 C1 C2 109.2(4) . . ?
O1 C15 C17 110.8(3) . . ?
O1 C15 C14 113.5(3) . . ?
O1 C15 C16 101.6(3) . . ?
C14 C15 C17 110.7(4) . . ?
C16 C15 C17 108.3(4) . . ?
C16 C15 C14 111.5(4) . . ?
C13 C8 C7 109.8(4) . . ?
C9 C8 C7 131.9(5) . . ?
C9 C8 C13 118.3(6) . . ?
C6 C7 C8 131.0(4) . . ?
C6 C7 C2 121.9(5) . . ?
C2 C7 C8 107.1(4) . . ?
C8 C13 C1 106.1(5) . . ?
C12 C13 C1 133.7(5) . . ?
C12 C13 C8 120.2(5) . . ?
C11 C12 C13 120.0(6) . . ?
C7 C6 C5 119.1(5) . . ?
C7 C2 C1 107.8(5) . . ?
C3 C2 C1 134.8(5) . . ?
C3 C2 C7 117.4(5) . . ?
C2 C3 C4 123.6(5) . . ?
C11 C10 C9 121.1(6) . . ?
C8 C9 C10 120.1(5) . . ?
C3 C4 C5 117.7(6) . . ?
C6 C5 C4 120.4(6) . . ?
C12 C11 C10 120.3(7) . . ?

loop_
_geom_bond_atom_site_label_1
_geom_bond_atom_site_label_2
_geom_bond_distance
_geom_bond_site_symmetry_2
_geom_bond_publ_flag
O2 C17 1.228(4) . ?
O1 N1 1.361(4) . ?
O1 C15 1.480(4) . ?
N2 C17 1.322(4) . ?
N2 O3 1.383(4) . ?
C17 C15 1.521(6) . ?
O3 C18 1.401(7) . ?
N1 C1 1.345(6) . ?
C1 C13 1.438(7) . ?
C1 C2 1.446(7) . ?
C15 C14 1.507(6) . ?
C15 C16 1.499(6) . ?
C8 C7 1.446(7) . ?
C8 C13 1.432(6) . ?
C8 C9 1.360(7) . ?
C7 C6 1.374(7) . ?
C7 C2 1.426(6) . ?
C13 C12 1.364(7) . ?
C12 C11 1.357(7) . ?
C6 C5 1.377(8) . ?
C2 C3 1.349(7) . ?
C3 C4 1.380(7) . ?
C10 C9 1.374(8) . ?
C10 C11 1.367(8) . ?
C4 C5 1.434(7) . ?
